data_7204716
loop_
_publ_author_name
'Nakamura, A.'
'Sato, T.'
'Kuroda, R.'

_publ_section_title
;
 Novel layered structures of the crystals based on
 C-methylcalix[4]resorcinarene formed at high temperatureElectronic
 supplementary information (ESI) available: Structures of compounds 8,
 9, 10 and 12 (4 figures). See
 http://www.rsc.org/suppdata/ce/b3/b307471d/
;
_journal_issue 56
_journal_name_full CrystEngComm
_journal_page_first 318
_journal_paper_doi 10.1039/b307471d
_journal_volume 5
_journal_year 2003
_chemical_formula_sum 'C55 H52 N2 O8'
_chemical_formula_weight 868.99
_chemical_name_systematic
;
?
;
_space_group_IT_number 2
_symmetry_cell_setting triclinic
_symmetry_space_group_name_Hall '-P 1'
_symmetry_space_group_name_H-M 'P -1'
_atom_sites_solution_hydrogens geom
_atom_sites_solution_primary direct
_atom_sites_solution_secondary difmap
_audit_creation_method SHELXL-97
_cell_angle_alpha 109.4280(10)
_cell_angle_beta 112.9800(10)
_cell_angle_gamma 97.464(2)
_cell_formula_units_Z 2
_cell_length_a 13.1315(10)
_cell_length_b 14.2151(11)
_cell_length_c 14.6358(11)
_cell_measurement_reflns_used 14259
_cell_measurement_temperature 116(2)
_cell_measurement_theta_max 28.31
_cell_measurement_theta_min 1.59
_cell_volume 2263.3(3)
_computing_cell_refinement 'Bruker SMART'
_computing_data_collection 'Bruker SMART'
_computing_data_reduction 'Bruker SMART'
_computing_structure_refinement 'SHELXL-97 (Sheldrick, 1997)'
_computing_structure_solution 'SHELXS-97 (Sheldrick, 1997)'
_diffrn_ambient_temperature 116(2)
_diffrn_measured_fraction_theta_full 0.886
_diffrn_measured_fraction_theta_max 0.886
_diffrn_measurement_device_type 'CCD area detector'
_diffrn_measurement_method '\w scans'
_diffrn_radiation_monochromator graphite
_diffrn_radiation_source 'fine-focus sealed tube'
_diffrn_radiation_type MoK\a
_diffrn_radiation_wavelength 0.71073
_diffrn_reflns_av_R_equivalents 0.0192
_diffrn_reflns_av_sigmaI/netI 0.0486
_diffrn_reflns_limit_h_max 14
_diffrn_reflns_limit_h_min -16
_diffrn_reflns_limit_k_max 13
_diffrn_reflns_limit_k_min -18
_diffrn_reflns_limit_l_max 19
_diffrn_reflns_limit_l_min -19
_diffrn_reflns_number 14259
_diffrn_reflns_theta_full 28.31
_diffrn_reflns_theta_max 28.31
_diffrn_reflns_theta_min 1.59
_exptl_absorpt_coefficient_mu 0.085
_exptl_absorpt_correction_type none
_exptl_crystal_colour brown
_exptl_crystal_density_diffrn 1.275
_exptl_crystal_density_method 'not measured'
_exptl_crystal_description plate
_exptl_crystal_F_000 920
_exptl_crystal_size_max 0.55
_exptl_crystal_size_mid 0.45
_exptl_crystal_size_min 0.12
_refine_diff_density_max 0.278
_refine_diff_density_min -0.234
_refine_diff_density_rms 0.041
_refine_ls_extinction_method none
_refine_ls_goodness_of_fit_ref 0.933
_refine_ls_hydrogen_treatment mixed
_refine_ls_matrix_type full
_refine_ls_number_parameters 625
_refine_ls_number_reflns 9980
_refine_ls_number_restraints 0
_refine_ls_restrained_S_all 0.933
_refine_ls_R_factor_all 0.0559
_refine_ls_R_factor_gt 0.0406
_refine_ls_shift/su_max 0.257
_refine_ls_shift/su_mean 0.003
_refine_ls_structure_factor_coef Fsqd
_refine_ls_weighting_details 'calc w=1/[\s^2^(Fo^2^)+(0.0510P)^2^+0.0000P] where P=(Fo^2^+2Fc^2^)/3'
_refine_ls_weighting_scheme calc
_refine_ls_wR_factor_gt 0.0952
_refine_ls_wR_factor_ref 0.0984
_reflns_number_gt 7009
_reflns_number_total 9980
_reflns_threshold_expression >2sigma(I)
_cod_data_source_file b307471d.txt
_cod_data_source_block nakamura5
_cod_depositor_comments
;
The following automatic conversions were performed:
'_symmetry_cell_setting' value 'Triclinic' changed to 'triclinic'
according to '/home/saulius/struct/CIF-dictionaries/cif_core.dic'
dictionary named 'cif_core.dic' version 2.4.1 from 2010-06-29.

Automatic conversion script
Id: cif_fix_enum 1527 2010-12-29 10:47:43Z saulius 
;
_cod_original_sg_symbol_H-M P-1
_cod_database_code 7204716

loop_
_symmetry_equiv_pos_as_xyz
'x, y, z'
'-x, -y, -z'

loop_
_atom_site_label
_atom_site_type_symbol
_atom_site_fract_x
_atom_site_fract_y
_atom_site_fract_z
_atom_site_U_iso_or_equiv
_atom_site_adp_type
_atom_site_occupancy
_atom_site_symmetry_multiplicity
_atom_site_calc_flag
_atom_site_refinement_flags
_atom_site_disorder_assembly
_atom_site_disorder_group
C1 C 0.19460(11) 0.00594(10) -0.07844(10) 0.0211(3) Uani 1 1 d . . .
H1 H 0.1433 0.0370 -0.0598 0.025 Uiso 1 1 calc R . .
C2 C 0.20923(11) 0.01323(10) -0.16502(10) 0.0207(3) Uani 1 1 d . . .
C3 C 0.28688(11) -0.03401(10) -0.19104(10) 0.0213(3) Uani 1 1 d . . .
C4 C 0.34824(11) -0.08383(10) -0.13127(10) 0.0220(3) Uani 1 1 d . . .
H4 H 0.4002 -0.1143 -0.1494 0.026 Uiso 1 1 calc R . .
C5 C 0.33209(11) -0.08806(10) -0.04493(10) 0.0210(3) Uani 1 1 d . . .
C6 C 0.25237(11) -0.04523(10) -0.01809(10) 0.0207(3) Uani 1 1 d . . .
C7 C 0.23287(11) -0.05134(10) 0.07623(10) 0.0212(3) Uani 1 1 d . . .
H7 H 0.2732 -0.0993 0.0987 0.025 Uiso 1 1 calc R . .
C8 C 0.10553(12) -0.09806(11) 0.04095(11) 0.0283(3) Uani 1 1 d . . .
H8A H 0.0967 -0.0989 0.1028 0.042 Uiso 1 1 calc R . .
H8B H 0.0779 -0.1682 -0.0144 0.042 Uiso 1 1 calc R . .
H8C H 0.0616 -0.0566 0.0122 0.042 Uiso 1 1 calc R . .
O9 O 0.30247(9) -0.02706(7) -0.27680(7) 0.0253(2) Uani 1 1 d . . .
O10 O 0.39702(8) -0.13063(7) 0.02057(7) 0.0252(2) Uani 1 1 d . . .
C11 C 0.15253(11) 0.25061(10) -0.10067(10) 0.0204(3) Uani 1 1 d . . .
H11 H 0.0829 0.2160 -0.1077 0.025 Uiso 1 1 calc R . .
C12 C 0.19771(11) 0.35739(10) -0.03657(10) 0.0196(3) Uani 1 1 d . . .
C13 C 0.30251(11) 0.40780(10) -0.02675(10) 0.0212(3) Uani 1 1 d . . .
C14 C 0.35732(11) 0.35250(11) -0.07988(10) 0.0228(3) Uani 1 1 d . . .
H14 H 0.4265 0.3873 -0.0736 0.027 Uiso 1 1 calc R . .
C15 C 0.30968(11) 0.24563(10) -0.14239(10) 0.0217(3) Uani 1 1 d . . .
C16 C 0.20478(11) 0.19209(10) -0.15501(10) 0.0200(3) Uani 1 1 d . . .
C17 C 0.14964(11) 0.07502(10) -0.22533(10) 0.0208(3) Uani 1 1 d . . .
H17 H 0.1634 0.0595 -0.2892 0.025 Uiso 1 1 calc R . .
C18 C 0.01826(11) 0.04000(11) -0.26866(11) 0.0257(3) Uani 1 1 d . . .
H18A H -0.0135 -0.0309 -0.3230 0.039 Uiso 1 1 calc R . .
H18B H -0.0154 0.0844 -0.3007 0.039 Uiso 1 1 calc R . .
H18C H 0.0012 0.0445 -0.2095 0.039 Uiso 1 1 calc R . .
O19 O 0.35629(8) 0.51358(7) 0.03334(8) 0.0269(2) Uani 1 1 d . . .
O20 O 0.37138(9) 0.19765(8) -0.19041(8) 0.0288(2) Uani 1 1 d . . .
C21 C 0.17894(11) 0.36136(10) 0.17621(10) 0.0205(3) Uani 1 1 d . . .
H21 H 0.1368 0.2934 0.1237 0.025 Uiso 1 1 calc R . .
C22 C 0.22639(11) 0.37924(10) 0.28600(10) 0.0202(3) Uani 1 1 d . . .
C23 C 0.29184(11) 0.48056(10) 0.36231(10) 0.0214(3) Uani 1 1 d . . .
C24 C 0.30720(11) 0.56089(10) 0.33129(10) 0.0223(3) Uani 1 1 d . . .
H24 H 0.3514 0.6283 0.3840 0.027 Uiso 1 1 calc R . .
C25 C 0.25655(11) 0.54054(10) 0.22141(11) 0.0211(3) Uani 1 1 d . . .
C26 C 0.19123(11) 0.43945(10) 0.14124(10) 0.0196(3) Uani 1 1 d . . .
C27 C 0.13630(11) 0.41748(10) 0.02037(10) 0.0205(3) Uani 1 1 d . . .
H27 H 0.1481 0.4855 0.0170 0.025 Uiso 1 1 calc R . .
C28 C 0.00504(11) 0.36597(11) -0.03659(11) 0.0253(3) Uani 1 1 d . . .
H28A H -0.0270 0.3557 -0.1116 0.038 Uiso 1 1 calc R . .
H28B H -0.0296 0.4103 -0.0006 0.038 Uiso 1 1 calc R . .
H28C H -0.0106 0.2996 -0.0332 0.038 Uiso 1 1 calc R . .
O29 O 0.34416(9) 0.49755(8) 0.47163(7) 0.0266(2) Uani 1 1 d . . .
O30 O 0.27244(8) 0.61790(7) 0.18781(8) 0.0259(2) Uani 1 1 d . . .
C31 C 0.22718(11) 0.12014(10) 0.20326(10) 0.0205(3) Uani 1 1 d . . .
H31 H 0.1469 0.0976 0.1617 0.025 Uiso 1 1 calc R . .
C32 C 0.28928(11) 0.05414(10) 0.17400(10) 0.0203(3) Uani 1 1 d . . .
C33 C 0.40904(11) 0.08910(10) 0.23846(10) 0.0213(3) Uani 1 1 d . . .
C34 C 0.46372(11) 0.18621(10) 0.32596(10) 0.0230(3) Uani 1 1 d . . .
H34 H 0.5439 0.2088 0.3676 0.028 Uiso 1 1 calc R . .
C35 C 0.39851(11) 0.24948(10) 0.35117(10) 0.0217(3) Uani 1 1 d . . .
C36 C 0.27834(11) 0.21808(10) 0.29123(10) 0.0206(3) Uani 1 1 d . . .
C37 C 0.20998(11) 0.29082(10) 0.32096(11) 0.0225(3) Uani 1 1 d . . .
H37 H 0.2448 0.3231 0.4010 0.027 Uiso 1 1 calc R . .
C38 C 0.08222(12) 0.23676(11) 0.27845(12) 0.0294(3) Uani 1 1 d . . .
H38A H 0.0435 0.2080 0.2000 0.044 Uiso 1 1 calc R . .
H38B H 0.0474 0.2866 0.3069 0.044 Uiso 1 1 calc R . .
H38C H 0.0754 0.1816 0.3017 0.044 Uiso 1 1 calc R . .
O39 O 0.47867(8) 0.02713(8) 0.22286(8) 0.0262(2) Uani 1 1 d . . .
O40 O 0.45923(8) 0.34528(7) 0.43921(7) 0.0273(2) Uani 1 1 d . . .
C41 C 0.67172(14) 0.98704(12) 0.53333(12) 0.0341(4) Uani 1 1 d . . .
C42 C 0.61859(16) 1.01231(12) 0.59998(13) 0.0436(4) Uani 1 1 d . . .
H42 H 0.5709 0.9597 0.6023 0.052 Uiso 1 1 calc R . .
C43 C 0.63689(15) 1.11549(12) 0.66256(12) 0.0395(4) Uani 1 1 d . . .
H43 H 0.6012 1.1308 0.7072 0.047 Uiso 1 1 calc R . .
N44 N 0.70309(11) 1.19447(9) 0.66241(10) 0.0329(3) Uani 1 1 d . . .
C45 C 0.75296(13) 1.17060(12) 0.59718(12) 0.0343(4) Uani 1 1 d . . .
H45 H 0.7991 1.2252 0.5960 0.041 Uiso 1 1 calc R . .
C46 C 0.73999(13) 1.06964(12) 0.53154(12) 0.0344(4) Uani 1 1 d . . .
H46 H 0.7760 1.0569 0.4870 0.041 Uiso 1 1 calc R . .
C47 C 0.65199(15) 0.87929(12) 0.46786(12) 0.0383(4) Uani 1 1 d . . .
C48 C 0.62983(14) 0.78745(12) 0.41537(12) 0.0357(4) Uani 1 1 d . . .
C49 C 0.60721(13) 0.68269(12) 0.35500(12) 0.0327(4) Uani 1 1 d . . .
C50 C 0.58747(13) 0.59139(12) 0.30215(12) 0.0298(3) Uani 1 1 d . . .
C51 C 0.57185(12) 0.48533(11) 0.23490(11) 0.0256(3) Uani 1 1 d . . .
C52 C 0.64494(12) 0.46451(11) 0.18834(11) 0.0276(3) Uani 1 1 d . . .
H52 H 0.7047 0.5185 0.2019 0.033 Uiso 1 1 calc R . .
C53 C 0.62798(12) 0.36315(11) 0.12204(11) 0.0270(3) Uani 1 1 d . . .
H53 H 0.6773 0.3506 0.0909 0.032 Uiso 1 1 calc R . .
N54 N 0.54485(10) 0.28153(9) 0.09959(9) 0.0245(3) Uani 1 1 d . . .
C55 C 0.47453(12) 0.30197(11) 0.14443(11) 0.0264(3) Uani 1 1 d . . .
H55 H 0.4154 0.2463 0.1291 0.032 Uiso 1 1 calc R . .
C56 C 0.48465(12) 0.40100(11) 0.21230(11) 0.0265(3) Uani 1 1 d . . .
H56 H 0.4342 0.4113 0.2424 0.032 Uiso 1 1 calc R . .
C61 C 1.10731(12) 0.65050(12) 0.52431(12) 0.0330(4) Uani 1 1 d . . .
C62 C 1.06960(12) 0.57110(12) 0.42154(12) 0.0329(4) Uani 1 1 d . . .
H62 H 1.0978 0.5138 0.4157 0.039 Uiso 1 1 calc R . .
C63 C 0.99083(12) 0.57487(11) 0.32718(11) 0.0279(3) Uani 1 1 d . . .
C64 C 0.94884(12) 0.66021(11) 0.33726(11) 0.0284(3) Uani 1 1 d . . .
H64 H 0.8964 0.6638 0.2746 0.034 Uiso 1 1 calc R . .
C65 C 0.98324(13) 0.74065(12) 0.43886(12) 0.0305(3) Uani 1 1 d . . .
C66 C 1.06299(13) 0.73455(12) 0.53112(12) 0.0324(4) Uani 1 1 d . . .
H66 H 1.0874 0.7883 0.5995 0.039 Uiso 1 1 calc R . .
C67 C 1.19189(15) 0.64372(15) 0.62547(13) 0.0487(5) Uani 1 1 d . . .
H67A H 1.2021 0.7010 0.6892 0.073 Uiso 1 1 calc R . .
H67B H 1.2651 0.6468 0.6249 0.073 Uiso 1 1 calc R . .
H67C H 1.1624 0.5789 0.6267 0.073 Uiso 1 1 calc R . .
C68 C 0.95221(13) 0.48779(12) 0.21667(12) 0.0374(4) Uani 1 1 d . . .
H68A H 1.0174 0.4847 0.2024 0.056 Uiso 1 1 calc R . .
H68B H 0.8941 0.5006 0.1614 0.056 Uiso 1 1 calc R . .
H68C H 0.9205 0.4225 0.2158 0.056 Uiso 1 1 calc R . .
C69 C 0.93372(15) 0.83097(13) 0.44808(13) 0.0444(4) Uani 1 1 d . . .
H69A H 0.8798 0.8217 0.3765 0.067 Uiso 1 1 calc R . .
H69B H 0.9953 0.8949 0.4819 0.067 Uiso 1 1 calc R . .
H69C H 0.8945 0.8340 0.4918 0.067 Uiso 1 1 calc R . .
H30 H 0.2855(15) 0.6808(15) 0.2449(15) 0.067(6) Uiso 1 1 d . . .
H39 H 0.4448(14) -0.0284(13) 0.1541(14) 0.049(5) Uiso 1 1 d . . .
H19 H 0.3247(14) 0.5405(13) 0.0777(14) 0.047(5) Uiso 1 1 d . . .
H9 H 0.3696(16) -0.0407(14) -0.2709(14) 0.060(6) Uiso 1 1 d . . .
H29 H 0.4001(16) 0.5550(15) 0.5056(15) 0.059(6) Uiso 1 1 d . . .
H20 H 0.3365(15) 0.1275(14) -0.2260(14) 0.052(5) Uiso 1 1 d . . .
H10 H 0.4325(16) -0.1703(15) -0.0154(15) 0.066(6) Uiso 1 1 d . . .
H40 H 0.4146(16) 0.3828(16) 0.4562(16) 0.070(6) Uiso 1 1 d . . .

loop_
_atom_site_aniso_label
_atom_site_aniso_U_11
_atom_site_aniso_U_22
_atom_site_aniso_U_33
_atom_site_aniso_U_23
_atom_site_aniso_U_13
_atom_site_aniso_U_12
C1 0.0206(7) 0.0165(7) 0.0238(7) 0.0053(6) 0.0102(6) 0.0068(6)
C2 0.0214(7) 0.0153(7) 0.0198(6) 0.0044(6) 0.0070(6) 0.0048(5)
C3 0.0236(7) 0.0187(7) 0.0196(6) 0.0061(6) 0.0101(6) 0.0050(6)
C4 0.0234(7) 0.0186(7) 0.0247(7) 0.0068(6) 0.0127(6) 0.0094(6)
C5 0.0234(7) 0.0149(7) 0.0214(7) 0.0066(6) 0.0080(6) 0.0070(6)
C6 0.0222(7) 0.0152(7) 0.0214(7) 0.0053(6) 0.0093(6) 0.0041(6)
C7 0.0237(7) 0.0175(7) 0.0241(7) 0.0091(6) 0.0120(6) 0.0079(6)
C8 0.0303(8) 0.0207(7) 0.0299(8) 0.0065(6) 0.0148(6) 0.0035(6)
O9 0.0293(6) 0.0300(6) 0.0244(5) 0.0140(4) 0.0158(4) 0.0153(5)
O10 0.0326(6) 0.0233(5) 0.0249(5) 0.0116(4) 0.0145(4) 0.0159(5)
C11 0.0187(7) 0.0218(7) 0.0204(6) 0.0102(6) 0.0072(5) 0.0073(6)
C12 0.0218(7) 0.0194(7) 0.0179(6) 0.0095(6) 0.0073(5) 0.0088(6)
C13 0.0237(7) 0.0184(7) 0.0193(6) 0.0094(6) 0.0068(6) 0.0060(6)
C14 0.0209(7) 0.0267(8) 0.0243(7) 0.0141(6) 0.0107(6) 0.0074(6)
C15 0.0249(7) 0.0246(8) 0.0214(7) 0.0124(6) 0.0123(6) 0.0124(6)
C16 0.0225(7) 0.0196(7) 0.0185(6) 0.0094(6) 0.0080(6) 0.0092(6)
C17 0.0228(7) 0.0198(7) 0.0199(6) 0.0070(6) 0.0102(6) 0.0088(6)
C18 0.0256(8) 0.0222(7) 0.0244(7) 0.0078(6) 0.0084(6) 0.0076(6)
O19 0.0291(6) 0.0187(5) 0.0306(5) 0.0068(4) 0.0155(5) 0.0044(4)
O20 0.0312(6) 0.0256(6) 0.0361(6) 0.0115(5) 0.0220(5) 0.0119(5)
C21 0.0184(7) 0.0166(7) 0.0235(7) 0.0045(6) 0.0099(6) 0.0056(5)
C22 0.0192(7) 0.0188(7) 0.0243(7) 0.0080(6) 0.0121(6) 0.0075(6)
C23 0.0211(7) 0.0223(7) 0.0208(6) 0.0076(6) 0.0102(6) 0.0089(6)
C24 0.0226(7) 0.0153(7) 0.0232(7) 0.0032(6) 0.0094(6) 0.0048(6)
C25 0.0204(7) 0.0190(7) 0.0272(7) 0.0104(6) 0.0125(6) 0.0095(6)
C26 0.0175(7) 0.0190(7) 0.0233(7) 0.0079(6) 0.0103(6) 0.0084(6)
C27 0.0221(7) 0.0159(7) 0.0230(7) 0.0082(6) 0.0093(6) 0.0076(6)
C28 0.0239(7) 0.0232(8) 0.0273(7) 0.0095(6) 0.0103(6) 0.0106(6)
O29 0.0324(6) 0.0206(5) 0.0209(5) 0.0063(4) 0.0096(4) 0.0049(5)
O30 0.0332(6) 0.0157(5) 0.0258(5) 0.0076(4) 0.0120(4) 0.0067(4)
C31 0.0208(7) 0.0203(7) 0.0209(6) 0.0107(6) 0.0087(6) 0.0050(6)
C32 0.0250(7) 0.0179(7) 0.0202(6) 0.0098(6) 0.0113(6) 0.0059(6)
C33 0.0267(7) 0.0220(7) 0.0226(7) 0.0138(6) 0.0138(6) 0.0109(6)
C34 0.0195(7) 0.0251(7) 0.0227(7) 0.0123(6) 0.0068(6) 0.0049(6)
C35 0.0286(8) 0.0163(7) 0.0183(6) 0.0075(6) 0.0096(6) 0.0039(6)
C36 0.0253(7) 0.0187(7) 0.0207(6) 0.0109(6) 0.0111(6) 0.0071(6)
C37 0.0268(7) 0.0193(7) 0.0214(7) 0.0071(6) 0.0127(6) 0.0057(6)
C38 0.0320(8) 0.0233(8) 0.0369(8) 0.0109(7) 0.0214(7) 0.0081(6)
O39 0.0246(5) 0.0270(6) 0.0257(5) 0.0086(5) 0.0114(4) 0.0114(4)
O40 0.0268(6) 0.0199(5) 0.0244(5) 0.0038(4) 0.0072(4) 0.0039(4)
C41 0.0521(10) 0.0247(8) 0.0245(7) 0.0103(7) 0.0153(7) 0.0168(7)
C42 0.0816(13) 0.0207(8) 0.0346(9) 0.0125(7) 0.0336(9) 0.0092(8)
C43 0.0676(12) 0.0274(9) 0.0325(8) 0.0132(7) 0.0311(8) 0.0141(8)
N44 0.0453(8) 0.0214(7) 0.0298(7) 0.0100(6) 0.0159(6) 0.0105(6)
C45 0.0359(9) 0.0265(8) 0.0380(9) 0.0123(7) 0.0168(7) 0.0063(7)
C46 0.0348(9) 0.0356(9) 0.0312(8) 0.0115(7) 0.0150(7) 0.0131(7)
C47 0.0567(11) 0.0290(9) 0.0292(8) 0.0119(7) 0.0190(8) 0.0166(8)
C48 0.0496(10) 0.0290(9) 0.0307(8) 0.0125(7) 0.0191(7) 0.0172(8)
C49 0.0435(9) 0.0266(9) 0.0298(8) 0.0106(7) 0.0184(7) 0.0145(7)
C50 0.0365(9) 0.0277(8) 0.0298(8) 0.0131(7) 0.0172(7) 0.0147(7)
C51 0.0310(8) 0.0231(8) 0.0237(7) 0.0114(6) 0.0109(6) 0.0130(6)
C52 0.0298(8) 0.0227(8) 0.0330(8) 0.0132(7) 0.0155(7) 0.0089(6)
C53 0.0306(8) 0.0273(8) 0.0308(8) 0.0145(7) 0.0174(7) 0.0151(7)
N54 0.0283(7) 0.0227(6) 0.0258(6) 0.0130(5) 0.0116(5) 0.0128(5)
C55 0.0275(8) 0.0249(8) 0.0292(7) 0.0150(6) 0.0120(6) 0.0096(6)
C56 0.0301(8) 0.0281(8) 0.0282(7) 0.0141(7) 0.0165(6) 0.0144(7)
C61 0.0276(8) 0.0416(9) 0.0294(8) 0.0158(7) 0.0126(7) 0.0083(7)
C62 0.0291(8) 0.0372(9) 0.0374(8) 0.0177(8) 0.0169(7) 0.0149(7)
C63 0.0244(8) 0.0311(8) 0.0286(7) 0.0103(7) 0.0148(6) 0.0069(6)
C64 0.0277(8) 0.0336(8) 0.0254(7) 0.0140(7) 0.0124(6) 0.0090(7)
C65 0.0356(9) 0.0302(8) 0.0296(8) 0.0130(7) 0.0185(7) 0.0092(7)
C66 0.0347(9) 0.0327(9) 0.0247(7) 0.0082(7) 0.0137(7) 0.0047(7)
C67 0.0434(10) 0.0593(12) 0.0361(9) 0.0214(9) 0.0101(8) 0.0168(9)
C68 0.0385(9) 0.0408(10) 0.0322(8) 0.0112(8) 0.0179(7) 0.0157(8)
C69 0.0622(12) 0.0378(10) 0.0341(9) 0.0144(8) 0.0220(8) 0.0209(9)

loop_
_atom_type_symbol
_atom_type_description
_atom_type_scat_dispersion_real
_atom_type_scat_dispersion_imag
_atom_type_scat_source
C C 0.0033 0.0016 'International Tables Vol C Tables 4.2.6.8 and 6.1.1.4'
H H 0.0000 0.0000 'International Tables Vol C Tables 4.2.6.8 and 6.1.1.4'
N N 0.0061 0.0033 'International Tables Vol C Tables 4.2.6.8 and 6.1.1.4'
O O 0.0106 0.0060 'International Tables Vol C Tables 4.2.6.8 and 6.1.1.4'

loop_
_geom_angle_atom_site_label_1
_geom_angle_atom_site_label_2
_geom_angle_atom_site_label_3
_geom_angle
_geom_angle_site_symmetry_1
_geom_angle_site_symmetry_3
_geom_angle_publ_flag
C2 C1 C6 123.65(12) . . ?
C1 C2 C3 116.87(12) . . ?
C1 C2 C17 122.25(11) . . ?
C3 C2 C17 120.78(12) . . ?
O9 C3 C4 121.26(12) . . ?
O9 C3 C2 117.44(12) . . ?
C4 C3 C2 121.27(12) . . ?
C5 C4 C3 119.90(12) . . ?
O10 C5 C4 121.41(11) . . ?
O10 C5 C6 117.54(12) . . ?
C4 C5 C6 121.00(12) . . ?
C1 C6 C5 117.24(12) . . ?
C1 C6 C7 121.60(11) . . ?
C5 C6 C7 121.13(12) . . ?
C32 C7 C8 113.68(11) . . ?
C32 C7 C6 110.49(11) . . ?
C8 C7 C6 112.06(11) . . ?
C12 C11 C16 124.08(13) . . ?
C11 C12 C13 117.02(12) . . ?
C11 C12 C27 121.78(12) . . ?
C13 C12 C27 121.19(11) . . ?
O19 C13 C14 116.16(12) . . ?
O19 C13 C12 123.06(11) . . ?
C14 C13 C12 120.78(12) . . ?
C15 C14 C13 120.33(13) . . ?
O20 C15 C14 115.94(12) . . ?
O20 C15 C16 123.19(12) . . ?
C14 C15 C16 120.87(12) . . ?
C11 C16 C15 116.90(12) . . ?
C11 C16 C17 121.40(12) . . ?
C15 C16 C17 121.70(11) . . ?
C2 C17 C16 110.85(10) . . ?
C2 C17 C18 111.93(11) . . ?
C16 C17 C18 113.18(10) . . ?
C26 C21 C22 123.41(12) . . ?
C23 C22 C21 117.01(13) . . ?
C23 C22 C37 121.31(12) . . ?
C21 C22 C37 121.66(12) . . ?
C24 C23 C22 121.63(12) . . ?
C24 C23 O29 121.25(12) . . ?
C22 C23 O29 117.10(12) . . ?
C23 C24 C25 119.72(12) . . ?
O30 C25 C24 121.16(12) . . ?
O30 C25 C26 117.94(12) . . ?
C24 C25 C26 120.86(13) . . ?
C21 C26 C25 117.36(12) . . ?
C21 C26 C27 122.05(11) . . ?
C25 C26 C27 120.59(12) . . ?
C12 C27 C26 111.41(10) . . ?
C12 C27 C28 113.37(10) . . ?
C26 C27 C28 111.76(11) . . ?
C32 C31 C36 123.68(12) . . ?
C31 C32 C33 117.03(12) . . ?
C31 C32 C7 123.23(12) . . ?
C33 C32 C7 119.74(11) . . ?
O39 C33 C34 116.38(11) . . ?
O39 C33 C32 122.22(11) . . ?
C34 C33 C32 121.30(12) . . ?
C35 C34 C33 119.58(12) . . ?
O40 C35 C34 116.19(12) . . ?
O40 C35 C36 121.99(12) . . ?
C34 C35 C36 121.82(12) . . ?
C35 C36 C31 116.58(12) . . ?
C35 C36 C37 120.09(11) . . ?
C31 C36 C37 123.30(12) . . ?
C36 C37 C38 114.70(11) . . ?
C36 C37 C22 109.62(11) . . ?
C38 C37 C22 111.87(11) . . ?
C42 C41 C46 117.36(14) . . ?
C42 C41 C47 119.50(15) . . ?
C46 C41 C47 123.12(15) . . ?
C43 C42 C41 119.71(16) . . ?
N44 C43 C42 123.23(15) . . ?
C43 N44 C45 117.29(13) . . ?
N44 C45 C46 123.79(15) . . ?
C45 C46 C41 118.61(15) . . ?
C48 C47 C41 175.42(19) . . ?
C47 C48 C49 178.43(19) . . ?
C50 C49 C48 179.84(19) . . ?
C49 C50 C51 174.10(17) . . ?
C52 C51 C56 117.70(13) . . ?
C52 C51 C50 119.36(14) . . ?
C56 C51 C50 122.93(13) . . ?
C53 C52 C51 119.14(14) . . ?
N54 C53 C52 123.87(13) . . ?
C53 N54 C55 116.78(12) . . ?
N54 C55 C56 123.70(14) . . ?
C55 C56 C51 118.79(13) . . ?
C66 C61 C62 118.09(14) . . ?
C66 C61 C67 121.28(14) . . ?
C62 C61 C67 120.61(14) . . ?
C61 C62 C63 121.78(14) . . ?
C64 C63 C62 118.44(13) . . ?
C64 C63 C68 121.03(13) . . ?
C62 C63 C68 120.53(13) . . ?
C63 C64 C65 121.52(14) . . ?
C66 C65 C64 118.31(14) . . ?
C66 C65 C69 121.09(13) . . ?
C64 C65 C69 120.59(13) . . ?
C61 C66 C65 121.85(14) . . ?

loop_
_geom_bond_atom_site_label_1
_geom_bond_atom_site_label_2
_geom_bond_distance
_geom_bond_site_symmetry_2
_geom_bond_publ_flag
C1 C2 1.3877(19) . ?
C1 C6 1.3902(18) . ?
C2 C3 1.3953(17) . ?
C2 C17 1.5224(18) . ?
C3 O9 1.3801(16) . ?
C3 C4 1.3879(18) . ?
C4 C5 1.3790(19) . ?
C5 O10 1.3762(15) . ?
C5 C6 1.3958(17) . ?
C6 C7 1.5260(18) . ?
C7 C32 1.5169(17) . ?
C7 C8 1.5209(18) . ?
C11 C12 1.3857(18) . ?
C11 C16 1.3891(17) . ?
C12 C13 1.3960(18) . ?
C12 C27 1.5181(17) . ?
C13 O19 1.3758(16) . ?
C13 C14 1.3849(18) . ?
C14 C15 1.3849(19) . ?
C15 O20 1.3729(15) . ?
C15 C16 1.3951(18) . ?
C16 C17 1.5227(18) . ?
C17 C18 1.5293(18) . ?
C21 C26 1.3843(18) . ?
C21 C22 1.3930(18) . ?
C22 C23 1.3853(18) . ?
C22 C37 1.5270(19) . ?
C23 C24 1.3810(19) . ?
C23 O29 1.3899(15) . ?
C24 C25 1.3849(18) . ?
C25 O30 1.3692(16) . ?
C25 C26 1.3963(18) . ?
C26 C27 1.5247(17) . ?
C27 C28 1.5317(18) . ?
C31 C32 1.3901(17) . ?
C31 C36 1.3916(17) . ?
C32 C33 1.3917(18) . ?
C33 O39 1.3793(15) . ?
C33 C34 1.3819(18) . ?
C34 C35 1.3799(18) . ?
C35 O40 1.3780(15) . ?
C35 C36 1.3909(18) . ?
C36 C37 1.5203(17) . ?
C37 C38 1.5245(18) . ?
C41 C42 1.389(2) . ?
C41 C46 1.396(2) . ?
C41 C47 1.435(2) . ?
C42 C43 1.375(2) . ?
C43 N44 1.329(2) . ?
N44 C45 1.3362(19) . ?
C45 C46 1.379(2) . ?
C47 C48 1.200(2) . ?
C48 C49 1.375(2) . ?
C49 C50 1.199(2) . ?
C50 C51 1.435(2) . ?
C51 C52 1.3869(19) . ?
C51 C56 1.393(2) . ?
C52 C53 1.3729(19) . ?
C53 N54 1.3353(18) . ?
N54 C55 1.3355(17) . ?
C55 C56 1.3800(19) . ?
C61 C66 1.387(2) . ?
C61 C62 1.388(2) . ?
C61 C67 1.508(2) . ?
C62 C63 1.389(2) . ?
C63 C64 1.3841(19) . ?
C63 C68 1.5066(19) . ?
C64 C65 1.3903(19) . ?
C65 C66 1.387(2) . ?
C65 C69 1.503(2) . ?
